data_7111251
loop_
_publ_author_name
'Du, Miao'
'Bu, Xian-He'
'Guo, Ya-Mei'
'Ribas, Joan'
'Diaz, Carmen'

_publ_section_title
;
 Proton-controlled inter-conversion between an achiral discrete molecular
 square and a chiral interpenetrated double-chain architecture
;
_journal_issue 21
_journal_name_full 'Chemical Communications'
_journal_page_first 2550
_journal_paper_doi 10.1039/b207294g
_journal_year 2002
_chemical_formula_sum 'C24 H44 Cl4 Cu3 N4 O18'
_chemical_formula_weight 1009.05
_chemical_name_systematic
; 
? 
;
_space_group_IT_number 19
_symmetry_cell_setting orthorhombic
_symmetry_space_group_name_Hall 'P 2ac 2ab'
_symmetry_space_group_name_H-M 'P 21 21 21'
_atom_sites_solution_hydrogens geom
_atom_sites_solution_primary direct
_atom_sites_solution_secondary difmap
_audit_creation_method SHELXL-97
_cell_angle_alpha 90.00
_cell_angle_beta 90.00
_cell_angle_gamma 90.00
_cell_formula_units_Z 4
_cell_length_a 10.1565(9)
_cell_length_b 13.7346(13)
_cell_length_c 27.005(3)
_cell_measurement_reflns_used 15448
_cell_measurement_temperature 293(2)
_cell_measurement_theta_max 25.03
_cell_measurement_theta_min 1.66
_cell_volume 3767.1(6)
_computing_cell_refinement 'Bruker SMART'
_computing_data_collection 'Bruker SMART'
_computing_data_reduction 'Bruker SHELXTL'
_computing_molecular_graphics 'Bruker SHELXTL'
_computing_publication_material 'Bruker SHELXTL'
_computing_structure_refinement 'SHELXL-97 (Sheldrick, 1997)'
_computing_structure_solution 'SHELXS-97 (Sheldrick, 1990)'
_diffrn_ambient_temperature 293(2)
_diffrn_measured_fraction_theta_full 0.982
_diffrn_measured_fraction_theta_max 0.982
_diffrn_measurement_device_type 'CCD area detector'
_diffrn_measurement_method 'phi and omega scans'
_diffrn_radiation_monochromator graphite
_diffrn_radiation_source 'fine-focus sealed tube'
_diffrn_radiation_type MoK\a
_diffrn_radiation_wavelength 0.71073
_diffrn_reflns_av_R_equivalents 0.0472
_diffrn_reflns_av_sigmaI/netI 0.0651
_diffrn_reflns_limit_h_max 12
_diffrn_reflns_limit_h_min -9
_diffrn_reflns_limit_k_max 16
_diffrn_reflns_limit_k_min -16
_diffrn_reflns_limit_l_max 23
_diffrn_reflns_limit_l_min -32
_diffrn_reflns_number 15492
_diffrn_reflns_theta_full 25.03
_diffrn_reflns_theta_max 25.03
_diffrn_reflns_theta_min 1.66
_exptl_absorpt_coefficient_mu 2.041
_exptl_absorpt_correction_T_max 0.6857
_exptl_absorpt_correction_T_min 0.6294
_exptl_absorpt_correction_type multi-scan
_exptl_absorpt_process_details SADABS
_exptl_crystal_colour 'light blue'
_exptl_crystal_density_diffrn 1.779
_exptl_crystal_density_method 'not measured'
_exptl_crystal_description block
_exptl_crystal_F_000 2060
_exptl_crystal_size_max 0.25
_exptl_crystal_size_mid 0.20
_exptl_crystal_size_min 0.20
_refine_diff_density_max 1.114
_refine_diff_density_min -1.143
_refine_diff_density_rms 0.132
_refine_ls_abs_structure_details 'Flack H D (1983), Acta Cryst. A39, 876-881'
_refine_ls_abs_structure_Flack 0.02(3)
_refine_ls_extinction_method none
_refine_ls_goodness_of_fit_ref 1.030
_refine_ls_hydrogen_treatment mixed
_refine_ls_matrix_type full
_refine_ls_number_parameters 478
_refine_ls_number_reflns 6553
_refine_ls_number_restraints 20
_refine_ls_restrained_S_all 1.035
_refine_ls_R_factor_all 0.0943
_refine_ls_R_factor_gt 0.0597
_refine_ls_shift/su_max 0.032
_refine_ls_shift/su_mean 0.011
_refine_ls_structure_factor_coef Fsqd
_refine_ls_weighting_details 'calc w=1/[\s^2^(Fo^2^)+(0.1000P)^2^+0.0000P] where P=(Fo^2^+2Fc^2^)/3'
_refine_ls_weighting_scheme calc
_refine_ls_wR_factor_gt 0.1518
_refine_ls_wR_factor_ref 0.1709
_reflns_number_gt 4489
_reflns_number_total 6553
_reflns_threshold_expression >2sigma(I)
_cod_data_source_file b207294gsup1.cif
_cod_data_source_block 2
_cod_depositor_comments
;
The following automatic conversions were performed:

'_symmetry_cell_setting' value 'Orthorhombic' changed to
'orthorhombic' according to
/home/saulius/struct/CIF-dictionaries/cif_core.dic dictionary named
'cif_core.dic' version 2.4.2 from
2011-04-26.

'_exptl_absorpt_correction_type' value 'MULTI-SCAN'
changed to 'multi-scan' according to
/home/saulius/struct/CIF-dictionaries/cif_core.dic dictionary named
'cif_core.dic' version 2.4.2 from 2011-04-26.

Automatic conversion script
Id: cif_fix_values 1891 2012-01-12 08:04:46Z andrius 
;
_cod_original_sg_symbol_H-M P2(1)2(1)2(1)
_cod_database_code 7111251

loop_
_symmetry_equiv_pos_as_xyz
'x, y, z'
'-x+1/2, -y, z+1/2'
'-x, y+1/2, -z+1/2'
'x+1/2, -y+1/2, -z'

loop_
_atom_site_label
_atom_site_type_symbol
_atom_site_fract_x
_atom_site_fract_y
_atom_site_fract_z
_atom_site_U_iso_or_equiv
_atom_site_adp_type
_atom_site_occupancy
_atom_site_symmetry_multiplicity
_atom_site_calc_flag
_atom_site_refinement_flags
Cu1 Cu 0.99794(12) 0.74488(8) 0.66473(3) 0.0439(3) Uani 1 1 d .
Cu2 Cu 0.75411(11) 0.74600(9) 0.49919(5) 0.0285(2) Uani 1 1 d .
Cu3 Cu 0.99961(13) 1.03980(6) 0.43655(3) 0.0338(2) Uani 1 1 d .
Cl3 Cl 0.9567(3) 0.56126(19) 0.66968(10) 0.0648(8) Uani 1 1 d .
N1 N 1.1396(8) 0.7671(6) 0.7168(3) 0.0385(19) Uani 1 1 d .
N2 N 0.8649(8) 0.8013(9) 0.7149(3) 0.062(3) Uani 1 1 d .
N3 N 1.1259(7) 1.1522(6) 0.4296(3) 0.046(2) Uani 1 1 d .
N4 N 0.8724(7) 1.1094(5) 0.3915(3) 0.0340(17) Uani 1 1 d .
O1 O 0.8764(6) 0.7566(7) 0.6069(2) 0.051(2) Uani 1 1 d .
O2 O 0.6963(6) 0.7784(5) 0.5653(2) 0.0389(17) Uani 1 1 d .
O3 O 0.8806(6) 0.9328(4) 0.4500(3) 0.0404(16) Uani 1 1 d .
O4 O 0.6936(5) 0.8775(5) 0.4813(2) 0.0346(16) Uani 1 1 d .
O5 O 0.8133(6) 0.7183(5) 0.4319(2) 0.0354(16) Uani 1 1 d .
O6 O 0.8163(6) 0.6142(5) 0.5150(3) 0.0377(17) Uani 1 1 d .
O7 O 1.1293(6) 0.7526(7) 0.6089(2) 0.0466(18) Uani 1 1 d .
O8 O 1.1255(6) 0.9512(5) 0.4649(3) 0.057(2) Uani 1 1 d .
C1 C 0.7269(10) 0.7929(12) 0.6962(4) 0.076(4) Uani 1 1 d .
H1A H 0.7028 0.7246 0.6963 0.091 Uiso 1 1 calc R
H1B H 0.6693 0.8258 0.7195 0.091 Uiso 1 1 calc R
C2 C 0.7012(10) 0.8307(12) 0.6483(4) 0.071(4) Uani 1 1 d .
H2A H 0.7265 0.8988 0.6484 0.085 Uiso 1 1 calc R
H2B H 0.6067 0.8285 0.6432 0.085 Uiso 1 1 calc R
C3 C 0.7655(9) 0.7835(7) 0.6043(3) 0.033(2) Uani 1 1 d .
C4 C 0.7503(9) 1.0506(7) 0.3829(4) 0.046(2) Uani 1 1 d .
H4A H 0.7729 0.9942 0.3630 0.055 Uiso 1 1 calc R
H4B H 0.6884 1.0896 0.3641 0.055 Uiso 1 1 calc R
C5 C 0.6834(8) 1.0160(7) 0.4298(4) 0.044(2) Uani 1 1 d .
H5A H 0.6727 1.0708 0.4521 0.052 Uiso 1 1 calc R
H5B H 0.5964 0.9917 0.4216 0.052 Uiso 1 1 calc R
C6 C 0.7590(8) 0.9376(6) 0.4556(3) 0.031(2) Uani 1 1 d .
C11 C 0.8618(11) 0.7405(12) 0.7604(4) 0.067(4) Uani 1 1 d .
H11A H 0.8426 0.6738 0.7511 0.081 Uiso 1 1 calc R
H11B H 0.7906 0.7630 0.7814 0.081 Uiso 1 1 calc R
C12 C 0.9889(13) 0.7421(9) 0.7901(3) 0.067(3) Uani 1 1 d .
H12A H 1.0036 0.8080 0.8018 0.080 Uiso 1 1 calc R
H12B H 0.9777 0.7010 0.8190 0.080 Uiso 1 1 calc R
C13 C 1.1067(11) 0.7100(10) 0.7633(4) 0.057(3) Uani 1 1 d .
H13A H 1.0952 0.6421 0.7543 0.068 Uiso 1 1 calc R
H13B H 1.1813 0.7137 0.7857 0.068 Uiso 1 1 calc R
C14 C 0.9058(13) 0.9067(11) 0.7251(5) 0.069(4) Uani 1 1 d .
H14A H 0.8426 0.9497 0.7093 0.083 Uiso 1 1 calc R
H14B H 0.9010 0.9181 0.7605 0.083 Uiso 1 1 calc R
C15 C 1.0379(12) 0.9333(8) 0.7080(4) 0.066(4) Uani 1 1 d .
H15A H 1.0525 1.0014 0.7158 0.079 Uiso 1 1 calc R
H15B H 1.0402 0.9270 0.6723 0.079 Uiso 1 1 calc R
C16 C 1.1517(11) 0.8745(9) 0.7295(5) 0.057(3) Uani 1 1 d .
H16A H 1.2342 0.8994 0.7165 0.069 Uiso 1 1 calc R
H16B H 1.1531 0.8823 0.7652 0.069 Uiso 1 1 calc R
C17 C 1.2517(8) 0.7671(7) 0.6071(3) 0.030(2) Uani 1 1 d .
C18 C 1.3299(8) 0.7658(8) 0.6551(3) 0.045(2) Uani 1 1 d .
H18A H 1.4126 0.7327 0.6489 0.053 Uiso 1 1 calc R
H18B H 1.3506 0.8326 0.6639 0.053 Uiso 1 1 calc R
C19 C 1.2666(10) 0.7194(10) 0.6983(4) 0.061(3) Uani 1 1 d .
H19A H 1.3295 0.7186 0.7254 0.073 Uiso 1 1 calc R
H19B H 1.2473 0.6522 0.6899 0.073 Uiso 1 1 calc R
C21 C 0.8306(12) 1.2066(8) 0.4123(5) 0.066(3) Uani 1 1 d .
H21A H 0.7682 1.2362 0.3897 0.079 Uiso 1 1 calc R
H21B H 0.7854 1.1957 0.4435 0.079 Uiso 1 1 calc R
C22 C 0.9405(11) 1.2760(9) 0.4209(6) 0.073(4) Uani 1 1 d .
H22A H 0.9044 1.3324 0.4377 0.087 Uiso 1 1 calc R
H22B H 0.9713 1.2978 0.3888 0.087 Uiso 1 1 calc R
C23 C 1.0578(12) 1.2430(7) 0.4496(5) 0.062(3) Uani 1 1 d .
H23A H 1.0307 1.2304 0.4834 0.074 Uiso 1 1 calc R
H23B H 1.1213 1.2957 0.4504 0.074 Uiso 1 1 calc R
C24 C 0.9379(11) 1.1219(10) 0.3420(4) 0.060(3) Uani 1 1 d .
H24A H 0.9154 1.1855 0.3289 0.071 Uiso 1 1 calc R
H24B H 0.9033 1.0734 0.3193 0.071 Uiso 1 1 calc R
C25 C 1.0863(13) 1.1125(16) 0.3437(6) 0.105(7) Uani 1 1 d .
H25A H 1.1053 1.0438 0.3477 0.127 Uiso 1 1 calc R
H25B H 1.1183 1.1307 0.3112 0.127 Uiso 1 1 calc R
C26 C 1.1660(11) 1.1621(10) 0.3783(4) 0.064(3) Uani 1 1 d .
H26A H 1.1666 1.2307 0.3698 0.076 Uiso 1 1 calc R
H26B H 1.2556 1.1383 0.3751 0.076 Uiso 1 1 calc R
C27 C 1.2512(9) 0.9555(7) 0.4694(3) 0.035(2) Uani 1 1 d .
C28 C 1.3186(9) 1.0499(7) 0.4593(5) 0.057(3) Uani 1 1 d .
H28A H 1.3953 1.0538 0.4806 0.068 Uiso 1 1 calc R
H28B H 1.3500 1.0486 0.4254 0.068 Uiso 1 1 calc R
C29 C 1.2415(9) 1.1393(7) 0.4660(5) 0.057(3) Uani 1 1 d .
H29A H 1.3001 1.1947 0.4627 0.068 Uiso 1 1 calc R
H29B H 1.2069 1.1401 0.4995 0.068 Uiso 1 1 calc R
Cl1 Cl 0.9326(4) 0.0857(3) 0.57141(12) 0.0758(9) Uani 1 1 d D
O11 O 0.988(2) -0.0078(10) 0.5769(6) 0.242(11) Uani 1 1 d D
O12 O 0.8872(14) 0.0946(9) 0.5222(4) 0.133(5) Uani 1 1 d D
O13 O 0.8278(16) 0.0946(18) 0.6061(6) 0.215(9) Uani 1 1 d D
O14 O 1.0144(17) 0.1683(11) 0.5816(5) 0.184(7) Uani 1 1 d D
Cl2 Cl 0.4882(4) 0.0635(2) 0.71370(11) 0.0694(7) Uani 1 1 d D
O21 O 0.6013(13) 0.0881(13) 0.6863(6) 0.172(7) Uani 1 1 d D
O22 O 0.467(2) 0.1047(16) 0.7610(6) 0.272(13) Uani 1 1 d D
O23 O 0.3794(18) 0.080(2) 0.6812(9) 0.32(2) Uani 1 1 d D
O24 O 0.4823(19) -0.0377(7) 0.7216(6) 0.178(6) Uani 1 1 d D
Cl4 Cl 0.0066(4) 0.6369(2) 0.46457(12) 0.0749(8) Uani 1 1 d .
O31 O 0.0037(7) 0.7825(3) 0.51234(18) 0.0339(11) Uani 1 1 d .
O32 O 0.0586(13) 0.4973(7) 0.4252(4) 0.120(4) Uani 1 1 d .

loop_
_atom_site_aniso_label
_atom_site_aniso_U_11
_atom_site_aniso_U_22
_atom_site_aniso_U_33
_atom_site_aniso_U_23
_atom_site_aniso_U_13
_atom_site_aniso_U_12
Cu1 0.0255(5) 0.0850(8) 0.0213(4) -0.0058(5) -0.0017(5) 0.0068(8)
Cu2 0.0226(4) 0.0352(5) 0.0276(4) 0.0000(4) -0.0007(3) 0.0018(3)
Cu3 0.0255(4) 0.0295(4) 0.0464(5) 0.0145(4) -0.0070(6) -0.0030(6)
Cl3 0.107(2) 0.0507(15) 0.0371(13) 0.0041(11) 0.0120(13) 0.0130(13)
N1 0.035(4) 0.054(5) 0.027(4) 0.005(4) -0.004(3) 0.008(4)
N2 0.028(5) 0.127(10) 0.031(5) -0.016(5) -0.006(4) 0.010(5)
N3 0.039(4) 0.038(4) 0.062(6) 0.025(4) -0.011(4) 0.002(3)
N4 0.031(4) 0.035(4) 0.035(4) 0.013(3) -0.006(3) -0.005(3)
O1 0.023(4) 0.096(6) 0.034(4) -0.015(5) -0.002(3) 0.019(4)
O2 0.024(3) 0.061(4) 0.032(4) -0.009(3) -0.010(3) 0.010(3)
O3 0.023(3) 0.034(3) 0.064(5) 0.014(3) -0.004(3) -0.005(3)
O4 0.023(3) 0.038(4) 0.043(4) 0.006(3) 0.002(3) -0.003(3)
O5 0.024(3) 0.058(4) 0.025(3) 0.000(3) -0.002(3) 0.012(3)
O6 0.025(3) 0.035(4) 0.053(5) 0.006(3) 0.005(3) -0.006(3)
O7 0.025(3) 0.090(6) 0.024(3) -0.002(4) 0.003(2) -0.009(4)
O8 0.024(3) 0.046(4) 0.102(6) 0.039(4) -0.016(3) -0.013(3)
C1 0.025(5) 0.159(13) 0.043(7) -0.025(8) 0.003(4) -0.002(7)
C2 0.029(6) 0.144(12) 0.039(6) -0.020(7) 0.000(5) 0.027(7)
C3 0.023(5) 0.046(5) 0.029(5) -0.008(4) -0.003(4) -0.003(4)
C4 0.041(5) 0.045(5) 0.051(6) 0.008(5) -0.017(4) -0.011(5)
C5 0.018(4) 0.040(5) 0.073(7) 0.017(5) 0.003(4) 0.004(4)
C6 0.020(4) 0.032(5) 0.040(5) -0.004(4) 0.000(4) 0.001(4)
C11 0.050(7) 0.122(11) 0.029(6) 0.012(7) 0.014(5) -0.011(7)
C12 0.068(7) 0.107(8) 0.027(4) 0.002(5) 0.005(6) 0.006(9)
C13 0.058(7) 0.089(9) 0.024(5) 0.003(5) 0.000(5) -0.003(6)
C14 0.075(9) 0.094(10) 0.038(7) -0.014(7) -0.003(6) 0.029(8)
C15 0.100(11) 0.055(6) 0.041(6) 0.001(5) -0.006(6) 0.007(6)
C16 0.049(7) 0.077(8) 0.045(6) 0.002(6) -0.004(5) -0.007(6)
C17 0.022(5) 0.035(5) 0.031(5) 0.006(4) 0.002(4) 0.004(4)
C18 0.023(5) 0.076(7) 0.034(5) -0.011(5) -0.004(4) 0.010(5)
C19 0.047(6) 0.111(10) 0.026(5) 0.005(6) -0.013(4) 0.012(6)
C21 0.068(8) 0.047(6) 0.083(9) 0.014(6) 0.011(6) 0.008(6)
C22 0.048(6) 0.052(7) 0.119(11) 0.002(7) -0.006(7) -0.005(5)
C23 0.073(7) 0.029(5) 0.082(8) 0.002(5) -0.019(6) -0.004(5)
C24 0.048(6) 0.095(9) 0.035(6) 0.008(6) -0.001(5) -0.012(6)
C25 0.063(10) 0.191(19) 0.062(10) -0.036(11) 0.036(7) -0.029(10)
C26 0.044(7) 0.088(9) 0.059(8) 0.028(7) -0.004(5) -0.016(6)
C27 0.026(5) 0.037(5) 0.042(5) 0.001(4) -0.005(4) -0.002(4)
C28 0.033(5) 0.045(6) 0.093(9) 0.023(6) -0.020(5) -0.016(5)
C29 0.037(5) 0.043(6) 0.090(9) 0.016(5) -0.023(5) -0.022(5)
Cl1 0.098(2) 0.079(2) 0.0509(18) 0.0100(16) -0.0009(17) 0.0180(19)
O11 0.32(3) 0.25(2) 0.159(15) -0.045(14) -0.059(18) 0.17(2)
O12 0.173(12) 0.102(8) 0.126(11) 0.004(7) -0.057(9) 0.023(8)
O13 0.205(18) 0.26(2) 0.183(18) 0.002(16) 0.061(15) 0.039(16)
O14 0.210(17) 0.218(15) 0.125(11) -0.033(10) -0.013(12) -0.110(16)
Cl2 0.0711(19) 0.0575(15) 0.0796(19) -0.0012(13) 0.0043(19) -0.0122(18)
O21 0.132(11) 0.176(15) 0.208(17) -0.006(13) 0.051(11) -0.055(11)
O22 0.22(2) 0.25(2) 0.34(3) -0.17(2) 0.08(2) -0.007(18)
O23 0.25(2) 0.43(4) 0.28(3) 0.20(3) -0.15(2) -0.21(3)
O24 0.188(15) 0.172(13) 0.175(14) 0.021(11) -0.033(14) -0.025(14)
Cl4 0.0567(15) 0.0811(18) 0.087(2) 0.0047(14) 0.009(2) -0.005(2)
O31 0.036(3) 0.032(2) 0.033(3) 0.002(2) 0.002(3) 0.002(3)
O32 0.182(12) 0.080(6) 0.099(8) -0.013(6) 0.020(7) -0.041(7)

loop_
_atom_type_symbol
_atom_type_description
_atom_type_scat_dispersion_real
_atom_type_scat_dispersion_imag
_atom_type_scat_source
C C 0.0033 0.0016 'International Tables Vol C Tables 4.2.6.8 and 6.1.1.4'
H H 0.0000 0.0000 'International Tables Vol C Tables 4.2.6.8 and 6.1.1.4'
N N 0.0061 0.0033 'International Tables Vol C Tables 4.2.6.8 and 6.1.1.4'
O O 0.0106 0.0060 'International Tables Vol C Tables 4.2.6.8 and 6.1.1.4'
Cu Cu 0.3201 1.2651 'International Tables Vol C Tables 4.2.6.8 and 6.1.1.4'
Cl Cl 0.1484 0.1585 'International Tables Vol C Tables 4.2.6.8 and 6.1.1.4'

loop_
_geom_angle_atom_site_label_1
_geom_angle_atom_site_label_2
_geom_angle_atom_site_label_3
_geom_angle
_geom_angle_site_symmetry_1
O1 Cu1 O7 79.6(2) .
O1 Cu1 N1 164.9(4) .
O7 Cu1 N1 92.4(3) .
O1 Cu1 N2 94.5(3) .
O7 Cu1 N2 154.7(4) .
N1 Cu1 N2 87.3(3) .
O1 Cu1 Cl3 91.1(3) .
O7 Cu1 Cl3 101.5(3) .
N1 Cu1 Cl3 103.1(3) .
N2 Cu1 Cl3 103.2(4) .
O2 Cu2 O5 177.9(4) .
O2 Cu2 O6 96.3(3) .
O5 Cu2 O6 85.6(3) .
O2 Cu2 O4 85.4(3) .
O5 Cu2 O4 92.7(3) .
O6 Cu2 O4 178.3(3) .
O8 Cu3 O3 81.9(2) .
O8 Cu3 N3 95.7(3) .
O3 Cu3 N3 174.5(3) .
O8 Cu3 N4 165.0(3) .
O3 Cu3 N4 94.2(3) .
N3 Cu3 N4 89.3(3) .
C13 N1 C16 109.5(9) .
C13 N1 C19 103.5(8) .
C16 N1 C19 114.9(9) .
C13 N1 Cu1 109.8(6) .
C16 N1 Cu1 111.0(6) .
C19 N1 Cu1 107.8(6) .
C11 N2 C1 102.5(9) .
C11 N2 C14 112.8(10) .
C1 N2 C14 112.9(11) .
C11 N2 Cu1 110.2(8) .
C1 N2 Cu1 111.3(7) .
C14 N2 Cu1 107.2(7) .
C26 N3 C23 112.9(9) .
C26 N3 C29 114.0(8) .
C23 N3 C29 102.3(8) .
C26 N3 Cu3 109.9(7) .
C23 N3 Cu3 107.7(6) .
C29 N3 Cu3 109.7(5) .
C4 N4 C24 106.9(8) .
C4 N4 C21 107.6(8) .
C24 N4 C21 110.8(8) .
C4 N4 Cu3 111.6(5) .
C24 N4 Cu3 107.9(6) .
C21 N4 Cu3 112.0(7) .
C3 O1 Cu1 131.1(6) .
C3 O2 Cu2 127.8(6) .
C6 O3 Cu3 126.9(6) .
C6 O4 Cu2 124.6(5) .
C17 O5 Cu2 127.1(6) 4_466
C27 O6 Cu2 128.0(6) 4_466
C17 O7 Cu1 133.6(6) .
C27 O8 Cu3 132.0(6) .
C2 C1 N2 116.9(11) .
C1 C2 C3 118.9(11) .
O1 C3 O2 123.8(9) .
O1 C3 C2 120.0(9) .
O2 C3 C2 116.2(9) .
N4 C4 C5 114.3(8) .
C6 C5 C4 112.7(8) .
O3 C6 O4 123.5(8) .
O3 C6 C5 119.4(8) .
O4 C6 C5 117.1(7) .
N2 C11 C12 114.2(9) .
C13 C12 C11 115.4(9) .
C12 C13 N1 115.6(10) .
C15 C14 N2 115.3(10) .
C14 C15 C16 116.3(10) .
N1 C16 C15 111.6(9) .
O5 C17 O7 123.8(8) 4_566
O5 C17 C18 117.5(8) 4_566
O7 C17 C18 118.7(8) .
C19 C18 C17 116.8(8) .
C18 C19 N1 116.0(9) .
C22 C21 N4 114.4(10) .
C21 C22 C23 119.1(10) .
C22 C23 N3 115.2(10) .
N4 C24 C25 113.8(11) .
C26 C25 C24 123.5(15) .
C25 C26 N3 115.2(10) .
O6 C27 O8 121.8(8) 4_566
O6 C27 C28 119.3(8) 4_566
O8 C27 C28 118.6(8) .
C29 C28 C27 117.4(8) .
C28 C29 N3 115.0(9) .
O12 Cl1 O11 108.0(8) .
O12 Cl1 O13 111.6(11) .
O11 Cl1 O13 108.1(13) .
O12 Cl1 O14 107.5(8) .
O11 Cl1 O14 117.8(11) .
O13 Cl1 O14 103.9(12) .
O21 Cl2 O24 110.6(11) .
O21 Cl2 O22 120.4(12) .
O24 Cl2 O22 104.6(12) .
O21 Cl2 O23 105.6(12) .
O24 Cl2 O23 102.7(13) .
O22 Cl2 O23 111.7(17) .

loop_
_geom_bond_atom_site_label_1
_geom_bond_atom_site_label_2
_geom_bond_distance
_geom_bond_site_symmetry_2
Cu1 O1 1.998(7) .
Cu1 O7 2.016(6) .
Cu1 N1 2.035(8) .
Cu1 N2 2.064(9) .
Cu1 Cl3 2.560(3) .
Cu2 O2 1.931(7) .
Cu2 O5 1.951(6) .
Cu2 O6 1.964(6) .
Cu2 O4 1.968(7) .
Cu3 O8 1.924(6) .
Cu3 O3 1.938(6) .
Cu3 N3 2.016(8) .
Cu3 N4 2.016(7) .
N1 C13 1.519(14) .
N1 C16 1.519(15) .
N1 C19 1.531(14) .
N2 C11 1.487(15) .
N2 C1 1.494(13) .
N2 C14 1.531(18) .
N3 C26 1.450(14) .
N3 C23 1.526(14) .
N3 C29 1.543(12) .
N4 C4 1.498(11) .
N4 C24 1.503(13) .
N4 C21 1.510(14) .
O1 C3 1.188(11) .
O2 C3 1.268(11) .
O3 C6 1.246(10) .
O4 C6 1.268(11) .
O5 C17 1.242(10) 4_466
O6 C27 1.238(11) 4_466
O7 C17 1.260(10) .
O8 C27 1.284(10) .
C1 C2 1.417(17) .
C2 C3 1.504(14) .
C4 C5 1.513(14) .
C5 C6 1.496(12) .
C11 C12 1.519(16) .
C12 C13 1.465(16) .
C14 C15 1.465(18) .
C15 C16 1.524(16) .
C17 O5 1.242(10) 4_566
C17 C18 1.520(12) .
C18 C19 1.477(15) .
C21 C22 1.486(16) .
C22 C23 1.491(16) .
C24 C25 1.513(17) .
C25 C26 1.411(19) .
C27 O6 1.238(11) 4_566
C27 C28 1.491(13) .
C28 C29 1.468(15) .
Cl1 O12 1.411(8) .
Cl1 O11 1.412(9) .
Cl1 O13 1.422(9) .
Cl1 O14 1.433(8) .
Cl2 O21 1.408(8) .
Cl2 O24 1.408(9) .
Cl2 O22 1.415(9) .
Cl2 O23 1.430(9) .
